data_4332605
loop_
_publ_author_name
'Kong, Ling-Yan'
'Zhu, Hui-Fang'
'Huang, Yong-Qing'
'Okamura, Taka-aki'
'Lu, Xi-Hong'
'Song, You'
'Liu, Guang-Xiang'
'Sun, Wei-Yin'
'Ueyama, Norikazu'

_publ_section_title
;
 Cadmium(II) and Copper(II) Complexes with Imidazole-Containing Tripodal
 Polyamine Ligands:&#x00A0; pH and Anion Effects on Carbon Dioxide
 Fixation and Assembling
;
_journal_issue 20
_journal_name_full 'Inorganic Chemistry'
_journal_page_first 8098
_journal_page_last 8107
_journal_paper_doi 10.1021/ic0605524
_journal_volume 45
_journal_year 2006
_chemical_formula_moiety 'C9 H21.5 Cl Cu N6 O4.25'
_chemical_formula_sum 'C9 H21.5 Cl Cu N6 O4.25'
_chemical_formula_weight 380.806
_chemical_name_systematic
; 
 ? 
;
_space_group_IT_number 86
_symmetry_cell_setting tetragonal
_symmetry_space_group_name_Hall '-P 4bc'
_symmetry_space_group_name_H-M 'P 42/n :2'
_atom_sites_solution_hydrogens geom
_atom_sites_solution_primary direct
_atom_sites_solution_secondary difmap
_audit_creation_method SHELXL-97
_cell_angle_alpha 90.00
_cell_angle_beta 90.00
_cell_angle_gamma 90.00
_cell_formula_units_Z 2
_cell_length_a 22.477(3)
_cell_length_b 22.477(3)
_cell_length_c 6.4602(11)
_cell_measurement_reflns_used 2455
_cell_measurement_temperature 293(2)
_cell_measurement_theta_max 21.64
_cell_measurement_theta_min 2.56
_cell_volume 3263.8(8)
_computing_cell_refinement 'Saintplus (Bruker, 2001)'
_computing_data_collection 'Smart (Bruker, 2001)'
_computing_data_reduction 'Saintplus (Bruker, 2001)'
_computing_structure_refinement 'SHELXL-97 (Sheldrick, 1997)'
_computing_structure_solution 'SHELXS-97 (Sheldrick, 1990)'
_diffrn_ambient_temperature 293(2)
_diffrn_measured_fraction_theta_full 0.980
_diffrn_measured_fraction_theta_max 0.980
_diffrn_measurement_device_type 'Bruker Smart Apex CCD'
_diffrn_measurement_method 'omega and phi scans'
_diffrn_radiation_monochromator graphite
_diffrn_radiation_source 'fine-focus sealed tube'
_diffrn_radiation_type MoK\a
_diffrn_radiation_wavelength 0.71073
_diffrn_reflns_av_R_equivalents 0.0630
_diffrn_reflns_av_sigmaI/netI 0.0662
_diffrn_reflns_limit_h_max 28
_diffrn_reflns_limit_h_min -29
_diffrn_reflns_limit_k_max 20
_diffrn_reflns_limit_k_min -29
_diffrn_reflns_limit_l_max 8
_diffrn_reflns_limit_l_min -8
_diffrn_reflns_number 18796
_diffrn_reflns_theta_full 28.02
_diffrn_reflns_theta_max 28.02
_diffrn_reflns_theta_min 2.56
_exptl_absorpt_coefficient_mu 1.529
_exptl_absorpt_correction_T_max 0.7709
_exptl_absorpt_correction_T_min 0.6576
_exptl_absorpt_correction_type multi-scan
_exptl_absorpt_process_details 'SADABS (Bruker, 2001)'
_exptl_crystal_colour blue
_exptl_crystal_density_diffrn 1.556
_exptl_crystal_density_method 'not measured'
_exptl_crystal_description block
_exptl_crystal_F_000 1576
_exptl_crystal_size_max 0.30
_exptl_crystal_size_mid 0.23
_exptl_crystal_size_min 0.18
_refine_diff_density_max 0.682
_refine_diff_density_min -0.340
_refine_diff_density_rms 0.098
_refine_ls_extinction_method none
_refine_ls_goodness_of_fit_ref 1.032
_refine_ls_hydrogen_treatment mixed
_refine_ls_matrix_type full
_refine_ls_number_parameters 224
_refine_ls_number_reflns 3874
_refine_ls_number_restraints 0
_refine_ls_restrained_S_all 1.032
_refine_ls_R_factor_all 0.1026
_refine_ls_R_factor_gt 0.0603
_refine_ls_shift/su_max 0.001
_refine_ls_shift/su_mean 0.000
_refine_ls_structure_factor_coef Fsqd
_refine_ls_weighting_details 'calc w=1/[\s^2^(Fo^2^)+(0.0745P)^2^+0.0000P] where P=(Fo^2^+2Fc^2^)/3'
_refine_ls_weighting_scheme calc
_refine_ls_wR_factor_gt 0.1370
_refine_ls_wR_factor_ref 0.1549
_reflns_number_gt 2665
_reflns_number_total 3874
_reflns_threshold_expression >2sigma(I)
_cod_data_source_file ic0605524sup1.cif
_cod_data_source_block 5
_cod_original_sg_symbol_H-M 'P 4(2)/n'
_cod_database_code 4332605

loop_
_symmetry_equiv_pos_as_xyz
'x, y, z'
'-x+1/2, -y+1/2, z'
'-y, x+1/2, z+1/2'
'y+1/2, -x, z+1/2'
'-x, -y, -z'
'x-1/2, y-1/2, -z'
'y, -x-1/2, -z-1/2'
'-y-1/2, x, -z-1/2'

loop_
_atom_site_label
_atom_site_type_symbol
_atom_site_fract_x
_atom_site_fract_y
_atom_site_fract_z
_atom_site_U_iso_or_equiv
_atom_site_adp_type
_atom_site_occupancy
_atom_site_symmetry_multiplicity
_atom_site_calc_flag
_atom_site_refinement_flags
Cl1 Cl 0.70483(5) 0.42020(6) 0.46870(19) 0.0540(4) Uani 1 1 d .
Cu1 Cu 0.70981(2) 0.48162(2) 0.13756(8) 0.03332(18) Uani 1 1 d .
N1 N 0.79677(14) 0.51249(15) 0.1250(5) 0.0331(8) Uani 1 1 d .
N2 N 0.69170(15) 0.56097(16) 0.2618(6) 0.0389(9) Uani 1 1 d .
H1A H 0.6696 0.5825 0.1730 0.061(17) Uiso 1 1 calc R
H1B H 0.6706 0.5560 0.3789 0.047(14) Uiso 1 1 calc R
N3 N 0.74175(16) 0.41723(18) -0.0491(6) 0.0453(10) Uani 1 1 d .
H3A H 0.7394 0.3819 0.0163 0.067(18) Uiso 1 1 calc R
H3B H 0.7193 0.4151 -0.1641 0.08(2) Uiso 1 1 calc R
N4 N 0.63149(18) 0.58709(19) 0.7676(7) 0.0506(10) Uani 1 1 d .
N11 N 0.96379(15) 0.37538(14) 0.5725(5) 0.0329(8) Uani 1 1 d .
N12 N 0.92965(14) 0.45542(14) 0.4212(5) 0.0313(8) Uani 1 1 d .
C1 C 0.7473(2) 0.5931(2) 0.3086(8) 0.0478(12) Uani 1 1 d .
H12A H 0.7617 0.5819 0.4447 0.048(14) Uiso 1 1 calc R
H12B H 0.7401 0.6357 0.3081 0.046(13) Uiso 1 1 calc R
O2 O 0.59991(15) 0.57178(17) 0.6180(5) 0.0568(9) Uani 1 1 d .
O3 O 0.68504(16) 0.5745(2) 0.7653(7) 0.0892(15) Uani 1 1 d .
O4 O 0.60947(16) 0.61163(17) 0.9187(6) 0.0638(10) Uani 1 1 d .
C2 C 0.7928(2) 0.5776(2) 0.1471(8) 0.0467(12) Uani 1 1 d .
H5A H 0.7816 0.5952 0.0157 0.044(13) Uiso 1 1 calc R
H5B H 0.8312 0.5934 0.1869 0.051(14) Uiso 1 1 calc R
C3 C 0.8145(2) 0.4942(2) -0.0840(7) 0.0468(12) Uani 1 1 d .
H9A H 0.8563 0.5032 -0.1060 0.031(11) Uiso 1 1 calc R
H9B H 0.7914 0.5158 -0.1861 0.066(16) Uiso 1 1 calc R
C4 C 0.8044(2) 0.4290(3) -0.1077(8) 0.0545(14) Uani 1 1 d .
H10A H 0.8114 0.4169 -0.2498 0.051(14) Uiso 1 1 calc R
H10B H 0.8312 0.4069 -0.0185 0.075(18) Uiso 1 1 calc R
C5 C 0.83326(17) 0.48505(19) 0.2896(7) 0.0325(9) Uani 1 1 d .
H8A H 0.8239 0.4430 0.2957 0.019(9) Uiso 1 1 calc R
H8B H 0.8219 0.5024 0.4212 0.031(11) Uiso 1 1 calc R
C6 C 0.90072(18) 0.4918(2) 0.2640(8) 0.0397(11) Uani 1 1 d .
H13A H 0.9127 0.4788 0.1270 0.054(15) Uiso 1 1 calc R
H13B H 0.9121 0.5332 0.2806 0.035(11) Uiso 1 1 calc R
C11 C 0.94222(19) 0.39750(19) 0.4013(7) 0.0368(10) Uani 1 1 d .
H15A H 0.9363 0.3757 0.2807 0.034(11) Uiso 1 1 calc R
C12 C 0.96518(18) 0.42176(18) 0.7097(7) 0.0330(9) Uani 1 1 d .
H18A H 0.9784 0.4194 0.8458 0.052(14) Uiso 1 1 calc R
C13 C 0.94452(17) 0.47126(18) 0.6181(7) 0.0336(9) Uani 1 1 d .
H16A H 0.9411 0.5088 0.6772 0.050(14) Uiso 1 1 calc R
O1W O 0.6941(8) 0.2831(8) 0.960(4) 0.323(18) Uani 0.63(2) 1 d P
O1W' O 0.7180(8) 0.2078(10) 0.036(5) 0.24(2) Uani 0.37(2) 1 d P
O2W O 0.7500 0.7500 0.645(5) 0.31(2) Uani 0.50 2 d SP

loop_
_atom_site_aniso_label
_atom_site_aniso_U_11
_atom_site_aniso_U_22
_atom_site_aniso_U_33
_atom_site_aniso_U_23
_atom_site_aniso_U_13
_atom_site_aniso_U_12
Cl1 0.0513(7) 0.0759(9) 0.0347(7) 0.0133(6) -0.0012(5) -0.0035(6)
Cu1 0.0264(3) 0.0447(3) 0.0289(3) -0.0037(2) -0.0001(2) -0.0009(2)
N1 0.0255(17) 0.046(2) 0.0281(19) 0.0015(16) 0.0005(14) -0.0003(15)
N2 0.0333(19) 0.049(2) 0.034(2) -0.0051(18) 0.0028(17) 0.0022(17)
N3 0.043(2) 0.053(3) 0.040(2) -0.013(2) 0.0000(19) 0.0047(19)
N4 0.042(2) 0.065(3) 0.045(3) 0.004(2) 0.009(2) 0.004(2)
N11 0.040(2) 0.0274(18) 0.0311(19) 0.0011(15) -0.0002(15) 0.0022(15)
N12 0.0273(18) 0.0299(18) 0.037(2) 0.0045(15) -0.0027(15) 0.0001(14)
C1 0.047(3) 0.042(3) 0.055(3) -0.005(2) -0.002(2) 0.000(2)
O2 0.052(2) 0.078(3) 0.041(2) -0.0033(18) -0.0066(17) 0.0047(18)
O3 0.040(2) 0.156(5) 0.071(3) -0.014(3) 0.001(2) 0.009(2)
O4 0.067(2) 0.081(3) 0.044(2) -0.0139(19) 0.0090(18) 0.013(2)
C2 0.039(3) 0.042(3) 0.060(3) 0.012(2) -0.002(2) -0.005(2)
C3 0.030(2) 0.080(4) 0.031(3) 0.003(2) 0.0013(19) -0.001(2)
C4 0.035(3) 0.087(4) 0.041(3) -0.019(3) 0.000(2) 0.008(3)
C5 0.029(2) 0.035(2) 0.033(2) 0.0010(18) -0.0020(18) -0.0011(18)
C6 0.033(2) 0.038(3) 0.048(3) 0.010(2) -0.004(2) -0.0027(19)
C11 0.041(2) 0.036(2) 0.033(2) -0.0042(19) -0.0051(19) -0.0028(19)
C12 0.033(2) 0.036(2) 0.030(2) -0.0020(18) 0.0023(18) -0.0026(18)
C13 0.032(2) 0.029(2) 0.040(3) -0.0044(19) 0.0066(18) -0.0020(17)
O1W 0.211(16) 0.189(17) 0.57(5) 0.01(2) 0.18(2) -0.083(13)
O1W' 0.090(13) 0.14(2) 0.49(6) -0.11(3) 0.03(2) -0.013(12)
O2W 0.45(5) 0.19(3) 0.29(6) 0.000 0.000 -0.13(4)

loop_
_atom_type_symbol
_atom_type_description
_atom_type_scat_dispersion_real
_atom_type_scat_dispersion_imag
_atom_type_scat_source
C C 0.0033 0.0016 'International Tables Vol C Tables 4.2.6.8 and 6.1.1.4'
H H 0.0000 0.0000 'International Tables Vol C Tables 4.2.6.8 and 6.1.1.4'
N N 0.0061 0.0033 'International Tables Vol C Tables 4.2.6.8 and 6.1.1.4'
O O 0.0106 0.0060 'International Tables Vol C Tables 4.2.6.8 and 6.1.1.4'
Cl Cl 0.1484 0.1585 'International Tables Vol C Tables 4.2.6.8 and 6.1.1.4'
Cu Cu 0.3201 1.2651 'International Tables Vol C Tables 4.2.6.8 and 6.1.1.4'

loop_
_geom_angle_atom_site_label_1
_geom_angle_atom_site_label_2
_geom_angle_atom_site_label_3
_geom_angle
_geom_angle_site_symmetry_1
_geom_angle_site_symmetry_3
N2 Cu1 N11 93.91(14) . 3_644
N2 Cu1 N3 162.53(17) . .
N11 Cu1 N3 94.09(15) 3_644 .
N2 Cu1 N1 84.79(14) . .
N11 Cu1 N1 163.71(14) 3_644 .
N3 Cu1 N1 83.18(14) . .
N2 Cu1 Cl1 97.89(12) . .
N11 Cu1 Cl1 91.48(10) 3_644 .
N3 Cu1 Cl1 97.40(13) . .
N1 Cu1 Cl1 104.79(10) . .
C3 N1 C2 112.6(4) . .
C3 N1 C5 113.2(3) . .
C2 N1 C5 112.2(3) . .
C3 N1 Cu1 101.4(3) . .
C2 N1 Cu1 105.7(2) . .
C5 N1 Cu1 110.8(2) . .
C1 N2 Cu1 110.3(3) . .
C1 N2 H1A 109.6 . .
Cu1 N2 H1A 109.6 . .
C1 N2 H1B 109.6 . .
Cu1 N2 H1B 109.6 . .
H1A N2 H1B 108.1 . .
C4 N3 Cu1 111.3(3) . .
C4 N3 H3A 109.4 . .
Cu1 N3 H3A 109.4 . .
C4 N3 H3B 109.4 . .
Cu1 N3 H3B 109.4 . .
H3A N3 H3B 108.0 . .
O4 N4 O3 120.4(5) . .
O4 N4 O2 120.8(4) . .
O3 N4 O2 118.8(4) . .
C11 N11 C12 105.5(3) . .
C11 N11 Cu1 128.1(3) . 4_565
C12 N11 Cu1 126.0(3) . 4_565
C11 N12 C13 107.0(3) . .
C11 N12 C6 125.0(4) . .
C13 N12 C6 127.8(4) . .
N2 C1 C2 108.7(4) . .
N2 C1 H12A 110.0 . .
C2 C1 H12A 110.0 . .
N2 C1 H12B 110.0 . .
C2 C1 H12B 110.0 . .
H12A C1 H12B 108.3 . .
N1 C2 C1 109.9(4) . .
N1 C2 H5A 109.7 . .
C1 C2 H5A 109.7 . .
N1 C2 H5B 109.7 . .
C1 C2 H5B 109.7 . .
H5A C2 H5B 108.2 . .
N1 C3 C4 109.2(4) . .
N1 C3 H9A 109.8 . .
C4 C3 H9A 109.8 . .
N1 C3 H9B 109.8 . .
C4 C3 H9B 109.8 . .
H9A C3 H9B 108.3 . .
N3 C4 C3 107.1(4) . .
N3 C4 H10A 110.3 . .
C3 C4 H10A 110.3 . .
N3 C4 H10B 110.3 . .
C3 C4 H10B 110.3 . .
H10A C4 H10B 108.5 . .
N1 C5 C6 115.5(3) . .
N1 C5 H8A 108.4 . .
C6 C5 H8A 108.4 . .
N1 C5 H8B 108.4 . .
C6 C5 H8B 108.4 . .
H8A C5 H8B 107.5 . .
N12 C6 C5 108.1(3) . .
N12 C6 H13A 110.1 . .
C5 C6 H13A 110.1 . .
N12 C6 H13B 110.1 . .
C5 C6 H13B 110.1 . .
H13A C6 H13B 108.4 . .
N11 C11 N12 111.6(4) . .
N11 C11 H15A 124.2 . .
N12 C11 H15A 124.2 . .
C13 C12 N11 109.7(4) . .
C13 C12 H18A 125.1 . .
N11 C12 H18A 125.1 . .
C12 C13 N12 106.2(4) . .
C12 C13 H16A 126.9 . .
N12 C13 H16A 126.9 . .

loop_
_geom_bond_atom_site_label_1
_geom_bond_atom_site_label_2
_geom_bond_distance
_geom_bond_site_symmetry_2
Cl1 Cu1 2.5485(13) .
Cu1 N2 1.998(4) .
Cu1 N11 2.001(3) 3_644
Cu1 N3 2.016(4) .
Cu1 N1 2.076(3) .
N1 C3 1.467(5) .
N1 C2 1.472(6) .
N1 C5 1.478(5) .
N2 C1 1.475(5) .
N2 H1A 0.9000 .
N2 H1B 0.9000 .
N3 C4 1.481(6) .
N3 H3A 0.9000 .
N3 H3B 0.9000 .
N4 O4 1.225(5) .
N4 O3 1.236(5) .
N4 O2 1.248(5) .
N11 C11 1.306(5) .
N11 C12 1.369(5) .
N11 Cu1 2.001(3) 4_565
N12 C11 1.338(5) .
N12 C13 1.363(5) .
N12 C6 1.457(5) .
C1 C2 1.502(7) .
C1 H12A 0.9700 .
C1 H12B 0.9700 .
C2 H5A 0.9700 .
C2 H5B 0.9700 .
C3 C4 1.491(7) .
C3 H9A 0.9700 .
C3 H9B 0.9700 .
C4 H10A 0.9700 .
C4 H10B 0.9700 .
C5 C6 1.533(5) .
C5 H8A 0.9700 .
C5 H8B 0.9700 .
C6 H13A 0.9700 .
C6 H13B 0.9700 .
C11 H15A 0.9300 .
C12 C13 1.343(6) .
C12 H18A 0.9300 .
C13 H16A 0.9300 .
O2W O2W 1.36(6) 7_577

loop_
_geom_torsion_atom_site_label_1
_geom_torsion_atom_site_label_2
_geom_torsion_atom_site_label_3
_geom_torsion_atom_site_label_4
_geom_torsion
_geom_torsion_site_symmetry_1
N2 Cu1 N1 C3 -135.3(3) .
N11 Cu1 N1 C3 -49.2(6) 3_644
N3 Cu1 N1 C3 32.0(3) .
Cl1 Cu1 N1 C3 127.9(3) .
N2 Cu1 N1 C2 -17.6(3) .
N11 Cu1 N1 C2 68.5(6) 3_644
N3 Cu1 N1 C2 149.7(3) .
Cl1 Cu1 N1 C2 -114.4(3) .
N2 Cu1 N1 C5 104.2(3) .
N11 Cu1 N1 C5 -169.7(4) 3_644
N3 Cu1 N1 C5 -88.5(3) .
Cl1 Cu1 N1 C5 7.4(3) .
N11 Cu1 N2 C1 -172.8(3) 3_644
N3 Cu1 N2 C1 -55.7(7) .
N1 Cu1 N2 C1 -9.1(3) .
Cl1 Cu1 N2 C1 95.1(3) .
N2 Cu1 N3 C4 41.6(7) .
N11 Cu1 N3 C4 158.6(3) 3_644
N1 Cu1 N3 C4 -5.2(3) .
Cl1 Cu1 N3 C4 -109.4(3) .
Cu1 N2 C1 C2 33.9(5) .
C3 N1 C2 C1 151.0(4) .
C5 N1 C2 C1 -79.8(4) .
Cu1 N1 C2 C1 41.1(4) .
N2 C1 C2 N1 -50.7(5) .
C2 N1 C3 C4 -167.3(4) .
C5 N1 C3 C4 64.0(5) .
Cu1 N1 C3 C4 -54.8(4) .
Cu1 N3 C4 C3 -23.0(5) .
N1 C3 C4 N3 53.2(5) .
C3 N1 C5 C6 52.0(5) .
C2 N1 C5 C6 -76.8(5) .
Cu1 N1 C5 C6 165.2(3) .
C11 N12 C6 C5 85.9(5) .
C13 N12 C6 C5 -88.2(5) .
N1 C5 C6 N12 -172.0(3) .
C12 N11 C11 N12 -0.1(5) .
Cu1 N11 C11 N12 172.8(3) 4_565
C13 N12 C11 N11 0.3(5) .
C6 N12 C11 N11 -174.9(4) .
C11 N11 C12 C13 -0.2(5) .
Cu1 N11 C12 C13 -173.3(3) 4_565
N11 C12 C13 N12 0.4(5) .
C11 N12 C13 C12 -0.4(4) .
C6 N12 C13 C12 174.6(4) .
